data_1557705
loop_
_publ_author_name
'Yuan, Shengheng'
'Hua, Pei'
'Zhao, Chao'
'Zhou, Huihao'
'Xu, Jiake'
'Xu, Jun'
'Gu, Qiong'

_publ_section_title
;
 Jatrophane Diterpenoids from <i>Euphorbia esula</i> as Inhibitors of
 RANKL-Induced Osteoclastogenesis.
;
_journal_issue 4
_journal_name_full 'Journal of natural products'
_journal_page_first 1005
_journal_page_last 1017
_journal_paper_doi 10.1021/acs.jnatprod.9b00929
_journal_volume 83
_journal_year 2020
_chemical_absolute_configuration ad
_chemical_formula_moiety 'C37 H46 O13'
_chemical_formula_sum 'C37 H46 O13'
_chemical_formula_weight 698.74
_space_group_crystal_system tetragonal
_space_group_IT_number 76
_space_group_name_Hall 'P 4w'
_space_group_name_H-M_alt 'P 41'
_atom_sites_solution_hydrogens mixed
_atom_sites_solution_primary dual
_audit_creation_date 2019-10-29
_audit_creation_method
;
Olex2 1.2
(compiled 2018.05.29 svn.r3508 for OlexSys, GUI svn.r5506)
;
_cell_angle_alpha 90
_cell_angle_beta 90
_cell_angle_gamma 90
_cell_formula_units_Z 4
_cell_length_a 9.32310(10)
_cell_length_b 9.32310(10)
_cell_length_c 42.7604(6)
_cell_measurement_reflns_used 15197
_cell_measurement_temperature 99.9(3)
_cell_measurement_theta_max 75.3030
_cell_measurement_theta_min 4.1210
_cell_volume 3716.74(8)
_computing_cell_refinement 'CrysAlisPro 1.171.40.54a (Rigaku OD, 2019)'
_computing_data_collection 'CrysAlisPro 1.171.40.54a (Rigaku OD, 2019)'
_computing_data_reduction 'CrysAlisPro 1.171.40.54a (Rigaku OD, 2019)'
_computing_molecular_graphics 'Olex2 (Dolomanov et al., 2009)'
_computing_publication_material 'Olex2 (Dolomanov et al., 2009)'
_computing_structure_refinement 'ShelXL (Sheldrick, 2015)'
_computing_structure_solution 'ShelXT (Sheldrick, 2015)'
_diffrn_ambient_environment N~2~
_diffrn_ambient_temperature 99.9(3)
_diffrn_detector 'CCD plate'
_diffrn_detector_area_resol_mean 10.0000
_diffrn_detector_type HyPix
_diffrn_measured_fraction_theta_full 1.000
_diffrn_measured_fraction_theta_max 0.983
_diffrn_measurement_details
;
List of Runs (angles in degrees, time in seconds):

  # Type    Start    End  Width  t~exp~   \w     \q     \k     \f   Frames
--------------------------------------------------------------------------
  1  \w     63.00 100.00   0.50    0.50    --   46.37-136.00  -4.00   74
  2  \w     21.00  61.00   0.50    0.50    --   46.37-136.00  -4.00   80
  3  \w     63.00 121.00   0.50    1.00    --  105.44 -51.00  44.00  116
  4  \w    -27.00   3.00   0.50    0.50    --  -46.37  38.00 -90.00   60
  5  \w   -100.00 -74.00   0.50    0.50    --  -46.37-125.00 150.00   52
  6  \w   -165.00-111.00   0.50    1.00    -- -100.00 -45.00 -60.00  108
  7  \w   -141.00 -85.00   0.50    1.00    -- -100.00 -51.00  44.00  112
  8  \w     50.00  76.00   0.50    1.00    --  105.44 -94.00-150.00   52
  9  \w     55.00 108.00   0.50    1.00    --  105.44 -94.00  30.00  106
 10  \w    -86.00 -41.00   0.50    1.00    --  -46.37 133.00-118.00   90
 11  \w   -117.00 -71.00   0.50    1.00    --  -46.37-125.00-180.00   92
 12  \w   -103.00 -77.00   0.50    1.00    --  -46.37-125.00 -60.00   52
 13  \w    -59.00 -31.00   0.50    1.00    --  -46.37  38.00 120.00   56
 14  \w   -170.00-124.00   0.50    2.00    -- -100.00 -45.00 120.00   92
 15  \w   -113.00 -85.00   0.50    2.00    -- -100.00 -45.00 120.00   56
 16  \w     86.00 119.00   0.50    2.00    --  107.00 -77.00-150.00   66
 17  \w     34.00  61.00   0.50    2.00    --  107.00 -77.00-150.00   54
 18  \w     35.00  69.00   0.50    2.00    --  107.00 -45.00-120.00   68
 19  \w     84.00 109.00   0.50    2.00    --  107.00 -94.00 -30.00   50
 20  \w     44.00  70.00   0.50    2.00    --  107.00 -94.00 -30.00   52
 21  \w     89.00 117.00   0.50    2.00    --  107.00  15.00  90.00   56
 22  \w    132.00 177.00   0.50    2.00    --  107.00  15.00  90.00   90
 23  \w    109.00 135.00   0.50    2.00    --  107.00  45.00-180.00   52
 24  \w    146.00 175.00   0.50    2.00    --  107.00  45.00-180.00   58
 25  \w     34.00  59.00   0.50    2.00    --  107.00 -94.00-180.00   50
 26  \w     34.00 115.00   0.50    2.00    --  107.00 -30.00 -90.00  162
 27  \w     90.00 121.00   0.50    2.00    --  107.00 -45.00-120.00   62
 28  \w     32.00 118.00   0.50    1.00    --   46.37  51.00-169.00  172
 29  \w     23.00 118.00   0.50    1.00    --   46.37  77.00 -60.00  190
 30  \w     30.00 118.00   0.50    1.00    --   46.37  57.00 -90.00  176
 31  \w     26.00 118.00   0.50    1.00    --   46.37  69.00   4.00  184
 32  \w     23.00 118.00   0.50    1.00    --   46.37  77.00  60.00  190
 33  \w     90.00 128.00   0.50    2.00    --  107.00  61.00 -30.00   76
 34  \w    -44.00 -19.00   0.50    1.00    --  -46.37  69.00   4.00   50
;
_diffrn_measurement_device 'four-circle diffractometer'
_diffrn_measurement_device_type 'XtaLAB Synergy R, DW system, HyPix'
_diffrn_measurement_method '\w scans'
_diffrn_orient_matrix_type 'CrysAlisPro convention (1999,Acta A55,543-557)'
_diffrn_orient_matrix_UB_11 -0.0474425000
_diffrn_orient_matrix_UB_12 -0.0615035000
_diffrn_orient_matrix_UB_13 0.0317941000
_diffrn_orient_matrix_UB_21 0.0918317000
_diffrn_orient_matrix_UB_22 0.1134300000
_diffrn_orient_matrix_UB_23 0.0169510000
_diffrn_orient_matrix_UB_31 -0.1289079000
_diffrn_orient_matrix_UB_32 0.1032101000
_diffrn_orient_matrix_UB_33 0.0004041000
_diffrn_radiation_monochromator mirror
_diffrn_radiation_probe x-ray
_diffrn_radiation_type CuK\a
_diffrn_radiation_wavelength 1.54184
_diffrn_reflns_av_R_equivalents 0.0803
_diffrn_reflns_av_unetI/netI 0.0555
_diffrn_reflns_Laue_measured_fraction_full 1.000
_diffrn_reflns_Laue_measured_fraction_max 0.983
_diffrn_reflns_limit_h_max 11
_diffrn_reflns_limit_h_min -11
_diffrn_reflns_limit_k_max 11
_diffrn_reflns_limit_k_min -11
_diffrn_reflns_limit_l_max 53
_diffrn_reflns_limit_l_min -53
_diffrn_reflns_number 39107
_diffrn_reflns_point_group_measured_fraction_full 1.000
_diffrn_reflns_point_group_measured_fraction_max 0.971
_diffrn_reflns_theta_full 67.684
_diffrn_reflns_theta_max 76.899
_diffrn_reflns_theta_min 4.135
_diffrn_source 'Rotating-anode X-ray tube'
_diffrn_source_type 'Rigaku (Cu) X-ray Source'
_exptl_absorpt_coefficient_mu 0.787
_exptl_absorpt_correction_T_max 1.00000
_exptl_absorpt_correction_T_min 0.81553
_exptl_absorpt_correction_type multi-scan
_exptl_absorpt_process_details
;
CrysAlisPro 1.171.40.54a (Rigaku Oxford Diffraction, 2019)
Empirical absorption correction using spherical harmonics,
 implemented in SCALE3 ABSPACK scaling algorithm.
;
_exptl_crystal_colour colourless
_exptl_crystal_colour_primary colourless
_exptl_crystal_density_diffrn 1.249
_exptl_crystal_description block
_exptl_crystal_F_000 1488
_exptl_crystal_size_max 0.1
_exptl_crystal_size_mid 0.1
_exptl_crystal_size_min 0.1
_refine_diff_density_max 0.442
_refine_diff_density_min -0.220
_refine_diff_density_rms 0.040
_refine_ls_abs_structure_details
;
 Flack x determined using 2351 quotients [(I+)-(I-)]/[(I+)+(I-)]
 (Parsons, Flack and Wagner, Acta Cryst. B69 (2013) 249-259).
;
_refine_ls_abs_structure_Flack -0.01(13)
_refine_ls_extinction_coef 0.00133(18)
_refine_ls_extinction_expression Fc^*^=kFc[1+0.001xFc^2^\l^3^/sin(2\q)]^-1/4^
_refine_ls_extinction_method 'SHELXL-2018/3 (Sheldrick 2018)'
_refine_ls_goodness_of_fit_ref 1.053
_refine_ls_hydrogen_treatment mixed
_refine_ls_matrix_type full
_refine_ls_number_parameters 469
_refine_ls_number_reflns 7650
_refine_ls_number_restraints 1
_refine_ls_restrained_S_all 1.053
_refine_ls_R_factor_all 0.0651
_refine_ls_R_factor_gt 0.0485
_refine_ls_shift/su_max 0.001
_refine_ls_shift/su_mean 0.000
_refine_ls_structure_factor_coef Fsqd
_refine_ls_weighting_details 'w=1/[\s^2^(Fo^2^)+(0.0541P)^2^+0.5328P] where P=(Fo^2^+2Fc^2^)/3'
_refine_ls_weighting_scheme calc
_refine_ls_wR_factor_gt 0.1097
_refine_ls_wR_factor_ref 0.1203
_reflns_Friedel_coverage 0.948
_reflns_Friedel_fraction_full 1.000
_reflns_Friedel_fraction_max 0.959
_reflns_number_gt 6084
_reflns_number_total 7650
_reflns_threshold_expression 'I > 2\s(I)'
_cod_data_source_file np9b00929_si_003.cif
_cod_data_source_block yuanshh_191025
_cod_depositor_comments 'Adding full bibliography for 1557703--1557705.cif.'
_cod_original_cell_volume 3716.74(10)
_cod_database_code 1557705
_shelx_shelxl_version_number 2018/3
_shelx_space_group_comment
;
The symmetry employed for this shelxl refinement is uniquely defined
by the following loop, which should always be used as a source of
symmetry information in preference to the above space-group names.
They are only intended as comments.
;
_shelx_estimated_absorpt_t_max 0.925
_shelx_estimated_absorpt_t_min 0.925
_diffrn_oxdiff_digest_frames
;
01dbd4522d5ad3d922d37a63094e102c630076052cc
;
_reflns_odcompleteness_completeness 99.97
_reflns_odcompleteness_iscentric 1
_reflns_odcompleteness_theta 66.97
_olex2_refinement_description
;
1. Fixed Uiso
 At 1.2 times of:
  All C(H) groups, All C(H,H) groups
 At 1.5 times of:
  All C(H,H,H) groups
2.a Ternary CH refined with riding coordinates:
 C2(H2), C1(H1), C3(H3), C14(H14), C12(H12), C7(H7), C13(H13), C11(H11)
2.b Secondary CH2 refined with riding coordinates:
 C10(H10A,H10B)
2.c Aromatic/amide H refined with riding coordinates:
 C46(H46), C50(H50), C49(H49), C48(H48), C47(H47), C6(H6), C5(H5)
2.d Idealised Me refined as rotating group:
 C43(H43A,H43B,H43C), C26(H26A,H26B,H26C), C30(H30A,H30B,H30C), C38(H38A,H38B,
 H38C), C22(H22A,H22B,H22C), C42(H42A,H42B,H42C), C34(H34A,H34B,H34C), C40(H40A,
 H40B,H40C), C41(H41A,H41B,H41C)
;
_olex2_submission_special_instructions 'No special instructions were received'
_oxdiff_exptl_absorpt_empirical_details
;
Empirical correction (ABSPACK) includes:
- Absorption correction using spherical harmonics
- Frame scaling
;
_oxdiff_exptl_absorpt_empirical_full_max 3.099
_oxdiff_exptl_absorpt_empirical_full_min 0.552

loop_
_space_group_symop_operation_xyz
'x, y, z'
'-x, -y, z+1/2'
'-y, x, z+1/4'
'y, -x, z+3/4'

loop_
_atom_site_label
_atom_site_type_symbol
_atom_site_fract_x
_atom_site_fract_y
_atom_site_fract_z
_atom_site_U_iso_or_equiv
_atom_site_adp_type
_atom_site_occupancy
_atom_site_site_symmetry_order
_atom_site_calc_flag
_atom_site_refinement_flags_posn
_atom_site_refinement_flags_adp
_atom_site_refinement_flags_occupancy
_atom_site_disorder_assembly
_atom_site_disorder_group
O16 O 0.2991(2) 0.5016(3) 0.46579(6) 0.0297(6) Uani 1 1 d . . . . .
O27 O 0.0044(3) 0.4177(2) 0.45318(6) 0.0295(5) Uani 1 1 d . . . . .
O35 O 0.2249(3) 0.9397(3) 0.52748(6) 0.0306(6) Uani 1 1 d . . . . .
O19 O 0.1912(3) 0.6721(3) 0.42642(6) 0.0325(6) Uani 1 1 d . . . . .
O18 O 0.3652(3) 0.4290(3) 0.51383(6) 0.0355(6) Uani 1 1 d . . . . .
O23 O 0.0482(3) 0.8340(3) 0.57753(6) 0.0333(6) Uani 1 1 d . . . . .
O31 O 0.4011(3) 0.8724(3) 0.57632(7) 0.0392(7) Uani 1 1 d . . . . .
O37 O 0.0130(3) 0.9902(3) 0.50498(9) 0.0529(8) Uani 1 1 d . . . . .
O39 O 0.0700(4) 0.4515(3) 0.57717(7) 0.0482(7) Uani 1 1 d . . . . .
O21 O 0.0386(4) 0.8353(3) 0.40635(7) 0.0494(8) Uani 1 1 d . . . . .
O25 O -0.0681(4) 0.7817(4) 0.62212(7) 0.0521(8) Uani 1 1 d . . . . .
O29 O 0.0304(4) 0.3859(3) 0.40144(7) 0.0605(10) Uani 1 1 d . . . . .
C17 C 0.3688(4) 0.4138(4) 0.48581(10) 0.0294(8) Uani 1 1 d . . . . .
O33 O 0.6039(4) 0.8941(4) 0.54859(10) 0.0678(10) Uani 1 1 d . . . . .
C2 C 0.1042(4) 0.6595(4) 0.45432(9) 0.0283(8) Uani 1 1 d . . . . .
H2 H 0.072138 0.755984 0.460116 0.034 Uiso 1 1 calc R . . . .
C1 C 0.2048(4) 0.6067(4) 0.47977(9) 0.0272(7) Uani 1 1 d . . . . .
H1 H 0.147739 0.559417 0.496029 0.033 Uiso 1 1 calc R . . . .
C15 C 0.2812(4) 0.7334(4) 0.49415(9) 0.0277(8) Uani 1 1 d . . . . .
C3 C -0.0290(4) 0.5677(4) 0.44880(9) 0.0301(8) Uani 1 1 d . . . . .
H3 H -0.059416 0.581284 0.427067 0.036 Uiso 1 1 calc R . . . .
C36 C 0.1187(4) 1.0285(4) 0.51865(9) 0.0341(9) Uani 1 1 d . . . . .
C28 C 0.0284(5) 0.3359(4) 0.42754(10) 0.0378(9) Uani 1 1 d . . . . .
C45 C 0.4495(4) 0.3002(4) 0.46938(9) 0.0327(8) Uani 1 1 d . . . . .
C14 C 0.1994(4) 0.7884(4) 0.52235(9) 0.0277(8) Uani 1 1 d . . . . .
H14 H 0.096821 0.775569 0.518217 0.033 Uiso 1 1 calc R . . . .
C46 C 0.4479(5) 0.2853(4) 0.43715(10) 0.0387(9) Uani 1 1 d . . . . .
H46 H 0.388541 0.342673 0.424956 0.046 Uiso 1 1 calc R . . . .
C44 C 0.3981(4) 0.7911(5) 0.48252(10) 0.0357(9) Uani 1 1 d . . . . .
C20 C 0.1488(5) 0.7675(5) 0.40461(10) 0.0408(10) Uani 1 1 d . . . . .
C8 C 0.0206(5) 0.5716(4) 0.57335(9) 0.0397(9) Uani 1 1 d . . . . .
C24 C -0.0437(5) 0.8642(5) 0.60111(9) 0.0392(9) Uani 1 1 d . . . . .
C50 C 0.5374(4) 0.2105(4) 0.48735(11) 0.0397(10) Uani 1 1 d . . . . .
H50 H 0.537008 0.218479 0.509026 0.048 Uiso 1 1 calc R . . . .
C9 C 0.1242(5) 0.6986(4) 0.57836(9) 0.0355(9) Uani 1 1 d . . . . .
C49 C 0.6246(5) 0.1104(4) 0.47308(11) 0.0458(11) Uani 1 1 d . . . . .
H49 H 0.683721 0.051996 0.485120 0.055 Uiso 1 1 calc R . . . .
C12 C 0.3822(5) 0.7243(4) 0.56713(10) 0.0388(9) Uani 1 1 d . . . . .
H12 H 0.461581 0.689974 0.554090 0.047 Uiso 1 1 calc R . . . .
C7 C -0.1337(5) 0.5899(5) 0.56261(11) 0.0438(10) Uani 1 1 d . . . . .
H7 H -0.175775 0.664054 0.576002 0.053 Uiso 1 1 calc R . . . .
C32 C 0.5141(5) 0.9447(5) 0.56551(11) 0.0448(10) Uani 1 1 d . . . . .
C13 C 0.2370(4) 0.7015(4) 0.55143(9) 0.0321(8) Uani 1 1 d . . . . .
H13 H 0.240412 0.602113 0.544002 0.039 Uiso 1 1 calc R . . . .
C43 C -0.2827(4) 0.5096(5) 0.46060(11) 0.0424(10) Uani 1 1 d . . . . .
H43A H -0.305947 0.527337 0.439071 0.064 Uiso 1 1 calc GR . . . .
H43B H -0.364421 0.530874 0.473436 0.064 Uiso 1 1 calc GR . . . .
H43C H -0.256617 0.410694 0.463188 0.064 Uiso 1 1 calc GR . . . .
C11 C 0.3661(5) 0.6366(5) 0.59678(10) 0.0463(11) Uani 1 1 d . . . . .
H11 H 0.363501 0.535005 0.590898 0.056 Uiso 1 1 calc R . . . .
C48 C 0.6241(5) 0.0969(4) 0.44107(12) 0.0476(11) Uani 1 1 d . . . . .
H48 H 0.682940 0.029552 0.431462 0.057 Uiso 1 1 calc R . . . .
C4 C -0.1574(4) 0.6046(4) 0.47026(10) 0.0372(9) Uani 1 1 d . . . . .
C26 C -0.1069(5) 1.0092(5) 0.59728(10) 0.0422(10) Uani 1 1 d . . . . .
H26A H -0.035487 1.080498 0.601759 0.063 Uiso 1 1 calc GR . . . .
H26B H -0.186070 1.020223 0.611427 0.063 Uiso 1 1 calc GR . . . .
H26C H -0.139996 1.020700 0.576168 0.063 Uiso 1 1 calc GR . . . .
C30 C 0.0488(5) 0.1829(4) 0.43580(11) 0.0441(10) Uani 1 1 d . . . . .
H30A H 0.148973 0.164341 0.439090 0.066 Uiso 1 1 calc GR . . . .
H30B H 0.014110 0.123594 0.419076 0.066 Uiso 1 1 calc GR . . . .
H30C H -0.003391 0.161567 0.454587 0.066 Uiso 1 1 calc GR . . . .
C47 C 0.5365(5) 0.1830(5) 0.42323(11) 0.0464(11) Uani 1 1 d . . . . .
H47 H 0.536469 0.172931 0.401591 0.056 Uiso 1 1 calc R . . . .
C10 C 0.2157(5) 0.6792(5) 0.60825(10) 0.0426(10) Uani 1 1 d . . . . .
H10A H 0.219719 0.767951 0.620074 0.051 Uiso 1 1 calc R . . . .
H10B H 0.175649 0.604781 0.621465 0.051 Uiso 1 1 calc R . . . .
C38 C 0.1463(5) 1.1791(4) 0.52850(11) 0.0413(10) Uani 1 1 d . . . . .
H38A H 0.107333 1.194431 0.549013 0.062 Uiso 1 1 calc GR . . . .
H38B H 0.101638 1.243707 0.513983 0.062 Uiso 1 1 calc GR . . . .
H38C H 0.247820 1.196361 0.528872 0.062 Uiso 1 1 calc GR . . . .
C6 C -0.1455(5) 0.6440(5) 0.52972(11) 0.0469(11) Uani 1 1 d . . . . .
H6 H -0.167597 0.740152 0.526556 0.056 Uiso 1 1 calc R . . . .
C22 C 0.2553(6) 0.7751(6) 0.37865(13) 0.0636(14) Uani 1 1 d . . . . .
H22A H 0.321480 0.851828 0.382575 0.095 Uiso 1 1 calc GR . . . .
H22B H 0.206187 0.792208 0.359267 0.095 Uiso 1 1 calc GR . . . .
H22C H 0.306667 0.686033 0.377385 0.095 Uiso 1 1 calc GR . . . .
C5 C -0.1264(4) 0.5627(5) 0.50545(12) 0.0474(11) Uani 1 1 d . . . . .
H5 H -0.090981 0.470972 0.509092 0.057 Uiso 1 1 calc R . . . .
C42 C -0.2006(5) 0.7593(5) 0.46609(15) 0.0551(13) Uani 1 1 d . . . . .
H42A H -0.126912 0.820496 0.474315 0.083 Uiso 1 1 calc GR . . . .
H42B H -0.288803 0.776803 0.477042 0.083 Uiso 1 1 calc GR . . . .
H42C H -0.213734 0.779145 0.444241 0.083 Uiso 1 1 calc GR . . . .
C34 C 0.5152(5) 1.0951(5) 0.57709(11) 0.0470(11) Uani 1 1 d . . . . .
H34A H 0.427847 1.141990 0.571015 0.070 Uiso 1 1 calc GR . . . .
H34B H 0.595489 1.145225 0.568255 0.070 Uiso 1 1 calc GR . . . .
H34C H 0.522936 1.095193 0.599478 0.070 Uiso 1 1 calc GR . . . .
C40 C 0.4855(6) 0.6565(6) 0.62089(12) 0.0626(14) Uani 1 1 d . . . . .
H40A H 0.576328 0.634476 0.611475 0.094 Uiso 1 1 calc GR . . . .
H40B H 0.469219 0.593545 0.638291 0.094 Uiso 1 1 calc GR . . . .
H40C H 0.485886 0.754134 0.628046 0.094 Uiso 1 1 calc GR . . . .
C41 C -0.2209(6) 0.4522(6) 0.56847(12) 0.0590(14) Uani 1 1 d . . . . .
H41A H -0.179812 0.374532 0.556765 0.089 Uiso 1 1 calc GR . . . .
H41B H -0.318304 0.466909 0.561928 0.089 Uiso 1 1 calc GR . . . .
H41C H -0.218953 0.429397 0.590353 0.089 Uiso 1 1 calc GR . . . .
H44A H 0.444(5) 0.746(5) 0.4633(10) 0.042(12) Uiso 1 1 d . . . . .
H44B H 0.437(5) 0.877(5) 0.4919(11) 0.046(13) Uiso 1 1 d . . . . .

loop_
_atom_site_aniso_label
_atom_site_aniso_U_11
_atom_site_aniso_U_22
_atom_site_aniso_U_33
_atom_site_aniso_U_23
_atom_site_aniso_U_13
_atom_site_aniso_U_12
O16 0.0257(13) 0.0288(13) 0.0347(14) -0.0033(11) 0.0031(11) 0.0023(10)
O27 0.0321(13) 0.0261(12) 0.0302(13) -0.0016(10) -0.0008(11) -0.0002(9)
O35 0.0330(14) 0.0239(12) 0.0348(14) -0.0044(10) 0.0024(11) -0.0019(10)
O19 0.0355(14) 0.0317(14) 0.0303(14) 0.0002(11) 0.0048(11) 0.0009(11)
O18 0.0368(15) 0.0322(14) 0.0373(16) 0.0036(12) 0.0069(12) 0.0059(11)
O23 0.0424(15) 0.0280(13) 0.0295(13) -0.0017(11) 0.0097(12) 0.0018(11)
O31 0.0359(15) 0.0386(15) 0.0432(16) -0.0100(13) -0.0049(13) 0.0023(12)
O37 0.0526(19) 0.0320(15) 0.074(2) 0.0050(15) -0.0269(17) -0.0003(13)
O39 0.075(2) 0.0297(15) 0.0395(16) 0.0030(13) -0.0003(15) 0.0001(14)
O21 0.057(2) 0.0439(17) 0.0474(18) 0.0125(14) 0.0001(15) 0.0067(15)
O25 0.063(2) 0.0522(19) 0.0407(17) 0.0086(15) 0.0159(15) -0.0036(15)
O29 0.110(3) 0.0395(17) 0.0316(17) -0.0025(14) 0.0044(18) 0.0041(17)
C17 0.0254(18) 0.0220(17) 0.041(2) 0.0052(15) 0.0049(16) -0.0003(13)
O33 0.049(2) 0.074(3) 0.080(3) -0.031(2) 0.0134(19) -0.0115(18)
C2 0.0282(18) 0.0250(17) 0.0318(19) -0.0016(15) 0.0045(15) -0.0004(14)
C1 0.0263(18) 0.0247(18) 0.0304(19) -0.0045(14) 0.0047(14) 0.0038(14)
C15 0.0247(17) 0.0273(18) 0.0311(19) -0.0003(15) -0.0022(15) 0.0018(13)
C3 0.033(2) 0.0219(17) 0.036(2) -0.0017(15) -0.0032(16) 0.0009(14)
C36 0.039(2) 0.031(2) 0.033(2) 0.0031(16) 0.0030(17) 0.0003(16)
C28 0.049(2) 0.031(2) 0.033(2) -0.0060(18) -0.0003(18) -0.0026(17)
C45 0.0280(19) 0.0284(18) 0.042(2) 0.0012(17) 0.0086(16) -0.0038(14)
C14 0.0281(18) 0.0218(17) 0.0330(19) -0.0015(14) 0.0027(15) -0.0012(13)
C46 0.040(2) 0.032(2) 0.044(2) -0.0006(17) 0.0071(18) -0.0005(17)
C44 0.031(2) 0.037(2) 0.039(2) -0.0059(18) 0.0044(18) -0.0031(16)
C20 0.049(3) 0.034(2) 0.039(2) 0.0069(18) -0.0001(19) -0.0052(19)
C8 0.057(3) 0.034(2) 0.028(2) 0.0001(16) 0.0075(19) -0.0016(19)
C24 0.045(2) 0.043(2) 0.030(2) -0.0042(18) 0.0075(18) -0.0073(18)
C50 0.041(2) 0.028(2) 0.050(3) 0.0077(18) 0.0125(19) 0.0031(16)
C9 0.050(2) 0.032(2) 0.0251(18) -0.0006(16) 0.0021(17) 0.0016(17)
C49 0.045(2) 0.032(2) 0.060(3) 0.010(2) 0.017(2) 0.0068(18)
C12 0.043(2) 0.035(2) 0.039(2) -0.0081(17) -0.0055(18) 0.0094(17)
C7 0.048(3) 0.036(2) 0.047(3) -0.0045(19) 0.009(2) -0.0062(18)
C32 0.038(2) 0.050(3) 0.046(3) -0.008(2) -0.011(2) -0.004(2)
C13 0.035(2) 0.0281(19) 0.033(2) -0.0045(15) 0.0014(16) 0.0027(15)
C43 0.028(2) 0.042(2) 0.057(3) -0.009(2) -0.0010(19) -0.0057(17)
C11 0.062(3) 0.039(2) 0.037(2) -0.0017(19) -0.010(2) 0.013(2)
C48 0.052(3) 0.029(2) 0.062(3) 0.002(2) 0.018(2) 0.0101(18)
C4 0.0254(19) 0.035(2) 0.051(3) -0.0096(18) 0.0003(18) -0.0018(15)
C26 0.039(2) 0.045(2) 0.043(2) -0.0073(19) 0.0113(19) 0.0012(18)
C30 0.056(3) 0.029(2) 0.048(3) -0.0030(18) 0.000(2) -0.0004(18)
C47 0.051(3) 0.039(2) 0.050(3) -0.006(2) 0.014(2) 0.003(2)
C10 0.059(3) 0.037(2) 0.032(2) 0.0014(17) -0.0041(19) 0.004(2)
C38 0.044(2) 0.027(2) 0.052(3) -0.0015(18) -0.002(2) 0.0016(17)
C6 0.042(2) 0.044(3) 0.054(3) -0.007(2) 0.004(2) -0.0060(19)
C22 0.074(4) 0.070(3) 0.047(3) 0.018(3) 0.020(3) 0.002(3)
C5 0.030(2) 0.046(2) 0.067(3) -0.012(2) 0.012(2) -0.0044(17)
C42 0.032(2) 0.037(2) 0.096(4) -0.005(2) 0.001(2) 0.0036(18)
C34 0.051(3) 0.044(2) 0.046(3) -0.005(2) -0.012(2) -0.003(2)
C40 0.074(4) 0.066(3) 0.048(3) -0.008(2) -0.025(3) 0.020(3)
C41 0.069(3) 0.060(3) 0.049(3) -0.002(2) 0.020(2) -0.023(2)

loop_
_atom_type_symbol
_atom_type_description
_atom_type_scat_dispersion_real
_atom_type_scat_dispersion_imag
_atom_type_scat_source
C C 0.0181 0.0091 'International Tables Vol C Tables 4.2.6.8 and 6.1.1.4'
H H 0.0000 0.0000 'International Tables Vol C Tables 4.2.6.8 and 6.1.1.4'
O O 0.0492 0.0322 'International Tables Vol C Tables 4.2.6.8 and 6.1.1.4'

loop_
_geom_angle_atom_site_label_1
_geom_angle_atom_site_label_2
_geom_angle_atom_site_label_3
_geom_angle
_geom_angle_site_symmetry_1
_geom_angle_site_symmetry_3
_geom_angle_publ_flag
C17 O16 C1 116.2(3) . . ?
C28 O27 C3 118.4(3) . . ?
C36 O35 C14 115.9(3) . . ?
C20 O19 C2 117.4(3) . . ?
C24 O23 C9 118.2(3) . . ?
C32 O31 C12 119.0(3) . . ?
O16 C17 C45 112.2(3) . . ?
O18 C17 O16 123.0(3) . . ?
O18 C17 C45 124.8(3) . . ?
O19 C2 H2 107.8 . . ?
O19 C2 C1 105.7(3) . . ?
O19 C2 C3 112.0(3) . . ?
C1 C2 H2 107.8 . . ?
C1 C2 C3 115.6(3) . . ?
C3 C2 H2 107.8 . . ?
O16 C1 C2 107.4(3) . . ?
O16 C1 H1 108.6 . . ?
O16 C1 C15 114.3(3) . . ?
C2 C1 H1 108.6 . . ?
C15 C1 C2 109.2(3) . . ?
C15 C1 H1 108.6 . . ?
C1 C15 C14 110.5(3) . . ?
C44 C15 C1 123.9(3) . . ?
C44 C15 C14 125.5(3) . . ?
O27 C3 C2 110.3(3) . . ?
O27 C3 H3 108.1 . . ?
O27 C3 C4 107.8(3) . . ?
C2 C3 H3 108.1 . . ?
C2 C3 C4 114.4(3) . . ?
C4 C3 H3 108.1 . . ?
O35 C36 C38 112.0(3) . . ?
O37 C36 O35 123.9(4) . . ?
O37 C36 C38 124.2(4) . . ?
O27 C28 C30 111.7(3) . . ?
O29 C28 O27 122.2(4) . . ?
O29 C28 C30 126.1(4) . . ?
C46 C45 C17 122.7(4) . . ?
C46 C45 C50 119.5(4) . . ?
C50 C45 C17 117.7(4) . . ?
O35 C14 C15 111.6(3) . . ?
O35 C14 H14 107.8 . . ?
O35 C14 C13 110.9(3) . . ?
C15 C14 H14 107.8 . . ?
C15 C14 C13 110.7(3) . . ?
C13 C14 H14 107.8 . . ?
C45 C46 H46 120.4 . . ?
C45 C46 C47 119.1(4) . . ?
C47 C46 H46 120.4 . . ?
C15 C44 H44A 119(2) . . ?
C15 C44 H44B 120(3) . . ?
H44A C44 H44B 121(4) . . ?
O19 C20 C22 110.5(4) . . ?
O21 C20 O19 123.5(4) . . ?
O21 C20 C22 125.9(4) . . ?
O39 C8 C9 116.7(4) . . ?
O39 C8 C7 120.0(4) . . ?
C7 C8 C9 123.3(4) . . ?
O23 C24 C26 111.0(3) . . ?
O25 C24 O23 122.9(4) . . ?
O25 C24 C26 126.1(4) . . ?
C45 C50 H50 119.8 . . ?
C49 C50 C45 120.4(4) . . ?
C49 C50 H50 119.8 . . ?
O23 C9 C8 111.1(3) . . ?
O23 C9 C13 107.3(3) . . ?
O23 C9 C10 113.1(3) . . ?
C8 C9 C13 109.4(3) . . ?
C8 C9 C10 111.7(3) . . ?
C10 C9 C13 103.9(3) . . ?
C50 C49 H49 120.0 . . ?
C48 C49 C50 120.0(4) . . ?
C48 C49 H49 120.0 . . ?
O31 C12 H12 112.0 . . ?
O31 C12 C13 111.1(3) . . ?
O31 C12 C11 107.4(3) . . ?
C13 C12 H12 112.0 . . ?
C11 C12 H12 112.0 . . ?
C11 C12 C13 101.8(4) . . ?
C8 C7 H7 106.4 . . ?
C8 C7 C41 110.9(4) . . ?
C6 C7 C8 113.0(4) . . ?
C6 C7 H7 106.4 . . ?
C6 C7 C41 113.2(4) . . ?
C41 C7 H7 106.4 . . ?
O31 C32 C34 111.5(4) . . ?
O33 C32 O31 124.1(4) . . ?
O33 C32 C34 124.4(5) . . ?
C14 C13 C9 117.2(3) . . ?
C14 C13 C12 119.2(3) . . ?
C14 C13 H13 104.2 . . ?
C9 C13 H13 104.2 . . ?
C12 C13 C9 106.0(3) . . ?
C12 C13 H13 104.2 . . ?
H43A C43 H43B 109.5 . . ?
H43A C43 H43C 109.5 . . ?
H43B C43 H43C 109.5 . . ?
C4 C43 H43A 109.5 . . ?
C4 C43 H43B 109.5 . . ?
C4 C43 H43C 109.5 . . ?
C12 C11 H11 108.0 . . ?
C12 C11 C10 102.6(3) . . ?
C12 C11 C40 115.2(4) . . ?
C10 C11 H11 108.0 . . ?
C40 C11 H11 108.0 . . ?
C40 C11 C10 114.6(4) . . ?
C49 C48 H48 120.0 . . ?
C49 C48 C47 120.1(4) . . ?
C47 C48 H48 120.0 . . ?
C3 C4 C5 111.6(3) . . ?
C43 C4 C3 107.6(3) . . ?
C43 C4 C5 104.8(3) . . ?
C42 C4 C3 110.4(3) . . ?
C42 C4 C43 108.6(3) . . ?
C42 C4 C5 113.5(4) . . ?
C24 C26 H26A 109.5 . . ?
C24 C26 H26B 109.5 . . ?
C24 C26 H26C 109.5 . . ?
H26A C26 H26B 109.5 . . ?
H26A C26 H26C 109.5 . . ?
H26B C26 H26C 109.5 . . ?
C28 C30 H30A 109.5 . . ?
C28 C30 H30B 109.5 . . ?
C28 C30 H30C 109.5 . . ?
H30A C30 H30B 109.5 . . ?
H30A C30 H30C 109.5 . . ?
H30B C30 H30C 109.5 . . ?
C46 C47 H47 119.6 . . ?
C48 C47 C46 120.9(4) . . ?
C48 C47 H47 119.6 . . ?
C9 C10 H10A 110.6 . . ?
C9 C10 H10B 110.6 . . ?
C11 C10 C9 105.6(3) . . ?
C11 C10 H10A 110.6 . . ?
C11 C10 H10B 110.6 . . ?
H10A C10 H10B 108.7 . . ?
C36 C38 H38A 109.5 . . ?
C36 C38 H38B 109.5 . . ?
C36 C38 H38C 109.5 . . ?
H38A C38 H38B 109.5 . . ?
H38A C38 H38C 109.5 . . ?
H38B C38 H38C 109.5 . . ?
C7 C6 H6 118.5 . . ?
C5 C6 C7 123.0(5) . . ?
C5 C6 H6 118.5 . . ?
C20 C22 H22A 109.5 . . ?
C20 C22 H22B 109.5 . . ?
C20 C22 H22C 109.5 . . ?
H22A C22 H22B 109.5 . . ?
H22A C22 H22C 109.5 . . ?
H22B C22 H22C 109.5 . . ?
C4 C5 H5 116.9 . . ?
C6 C5 C4 126.3(4) . . ?
C6 C5 H5 116.9 . . ?
C4 C42 H42A 109.5 . . ?
C4 C42 H42B 109.5 . . ?
C4 C42 H42C 109.5 . . ?
H42A C42 H42B 109.5 . . ?
H42A C42 H42C 109.5 . . ?
H42B C42 H42C 109.5 . . ?
C32 C34 H34A 109.5 . . ?
C32 C34 H34B 109.5 . . ?
C32 C34 H34C 109.5 . . ?
H34A C34 H34B 109.5 . . ?
H34A C34 H34C 109.5 . . ?
H34B C34 H34C 109.5 . . ?
C11 C40 H40A 109.5 . . ?
C11 C40 H40B 109.5 . . ?
C11 C40 H40C 109.5 . . ?
H40A C40 H40B 109.5 . . ?
H40A C40 H40C 109.5 . . ?
H40B C40 H40C 109.5 . . ?
C7 C41 H41A 109.5 . . ?
C7 C41 H41B 109.5 . . ?
C7 C41 H41C 109.5 . . ?
H41A C41 H41B 109.5 . . ?
H41A C41 H41C 109.5 . . ?
H41B C41 H41C 109.5 . . ?

loop_
_geom_bond_atom_site_label_1
_geom_bond_atom_site_label_2
_geom_bond_distance
_geom_bond_site_symmetry_2
_geom_bond_publ_flag
O16 C17 1.351(4) . ?
O16 C1 1.445(4) . ?
O27 C3 1.446(4) . ?
O27 C28 1.354(5) . ?
O35 C36 1.346(5) . ?
O35 C14 1.447(4) . ?
O19 C2 1.447(4) . ?
O19 C20 1.348(5) . ?
O18 C17 1.207(5) . ?
O23 C24 1.353(5) . ?
O23 C9 1.448(5) . ?
O31 C12 1.447(5) . ?
O31 C32 1.334(5) . ?
O37 C36 1.200(5) . ?
O39 C8 1.222(5) . ?
O21 C20 1.208(5) . ?
O25 C24 1.204(5) . ?
O29 C28 1.210(5) . ?
C17 C45 1.477(5) . ?
O33 C32 1.203(5) . ?
C2 H2 0.9800 . ?
C2 C1 1.519(5) . ?
C2 C3 1.526(5) . ?
C1 H1 0.9800 . ?
C1 C15 1.510(5) . ?
C15 C14 1.516(5) . ?
C15 C44 1.314(5) . ?
C3 H3 0.9800 . ?
C3 C4 1.547(5) . ?
C36 C38 1.488(6) . ?
C28 C30 1.482(6) . ?
C45 C46 1.385(6) . ?
C45 C50 1.400(6) . ?
C14 H14 0.9800 . ?
C14 C13 1.525(5) . ?
C46 H46 0.9300 . ?
C46 C47 1.395(6) . ?
C44 H44A 1.02(4) . ?
C44 H44B 0.97(5) . ?
C20 C22 1.491(7) . ?
C8 C9 1.543(6) . ?
C8 C7 1.519(7) . ?
C24 C26 1.483(6) . ?
C50 H50 0.9300 . ?
C50 C49 1.380(6) . ?
C9 C13 1.560(6) . ?
C9 C10 1.547(6) . ?
C49 H49 0.9300 . ?
C49 C48 1.374(7) . ?
C12 H12 0.9800 . ?
C12 C13 1.526(6) . ?
C12 C11 1.516(6) . ?
C7 H7 0.9800 . ?
C7 C6 1.498(7) . ?
C7 C41 1.540(6) . ?
C32 C34 1.487(6) . ?
C13 H13 0.9800 . ?
C43 H43A 0.9600 . ?
C43 H43B 0.9600 . ?
C43 H43C 0.9600 . ?
C43 C4 1.523(5) . ?
C11 H11 0.9800 . ?
C11 C10 1.538(7) . ?
C11 C40 1.528(7) . ?
C48 H48 0.9300 . ?
C48 C47 1.375(7) . ?
C4 C5 1.581(7) . ?
C4 C42 1.508(6) . ?
C26 H26A 0.9600 . ?
C26 H26B 0.9600 . ?
C26 H26C 0.9600 . ?
C30 H30A 0.9600 . ?
C30 H30B 0.9600 . ?
C30 H30C 0.9600 . ?
C47 H47 0.9300 . ?
C10 H10A 0.9700 . ?
C10 H10B 0.9700 . ?
C38 H38A 0.9600 . ?
C38 H38B 0.9600 . ?
C38 H38C 0.9600 . ?
C6 H6 0.9300 . ?
C6 C5 1.297(6) . ?
C22 H22A 0.9600 . ?
C22 H22B 0.9600 . ?
C22 H22C 0.9600 . ?
C5 H5 0.9300 . ?
C42 H42A 0.9600 . ?
C42 H42B 0.9600 . ?
C42 H42C 0.9600 . ?
C34 H34A 0.9600 . ?
C34 H34B 0.9600 . ?
C34 H34C 0.9600 . ?
C40 H40A 0.9600 . ?
C40 H40B 0.9600 . ?
C40 H40C 0.9600 . ?
C41 H41A 0.9600 . ?
C41 H41B 0.9600 . ?
C41 H41C 0.9600 . ?

loop_
_geom_torsion_atom_site_label_1
_geom_torsion_atom_site_label_2
_geom_torsion_atom_site_label_3
_geom_torsion_atom_site_label_4
_geom_torsion
_geom_torsion_site_symmetry_1
_geom_torsion_site_symmetry_2
_geom_torsion_site_symmetry_3
_geom_torsion_site_symmetry_4
_geom_torsion_publ_flag
O16 C17 C45 C46 -2.0(5) . . . . ?
O16 C17 C45 C50 174.0(3) . . . . ?
O16 C1 C15 C14 -147.5(3) . . . . ?
O16 C1 C15 C44 35.9(5) . . . . ?
O27 C3 C4 C43 -59.9(4) . . . . ?
O27 C3 C4 C5 54.5(4) . . . . ?
O27 C3 C4 C42 -178.3(3) . . . . ?
O35 C14 C13 C9 79.8(4) . . . . ?
O35 C14 C13 C12 -50.2(4) . . . . ?
O19 C2 C1 O16 -39.6(3) . . . . ?
O19 C2 C1 C15 84.8(3) . . . . ?
O19 C2 C3 O27 85.7(4) . . . . ?
O19 C2 C3 C4 -152.6(3) . . . . ?
O18 C17 C45 C46 178.6(4) . . . . ?
O18 C17 C45 C50 -5.4(6) . . . . ?
O23 C9 C13 C14 -30.7(4) . . . . ?
O23 C9 C13 C12 105.3(3) . . . . ?
O23 C9 C10 C11 -129.0(4) . . . . ?
O31 C12 C13 C14 57.8(5) . . . . ?
O31 C12 C13 C9 -77.0(4) . . . . ?
O31 C12 C11 C10 72.0(4) . . . . ?
O31 C12 C11 C40 -53.3(5) . . . . ?
O39 C8 C9 O23 -171.8(3) . . . . ?
O39 C8 C9 C13 70.0(4) . . . . ?
O39 C8 C9 C10 -44.5(5) . . . . ?
O39 C8 C7 C6 -109.5(4) . . . . ?
O39 C8 C7 C41 18.9(6) . . . . ?
C17 O16 C1 C2 -162.3(3) . . . . ?
C17 O16 C1 C15 76.4(4) . . . . ?
C17 C45 C46 C47 174.6(4) . . . . ?
C17 C45 C50 C49 -174.5(4) . . . . ?
C2 O19 C20 O21 -4.7(6) . . . . ?
C2 O19 C20 C22 175.8(4) . . . . ?
C2 C1 C15 C14 92.2(3) . . . . ?
C2 C1 C15 C44 -84.4(4) . . . . ?
C2 C3 C4 C43 177.0(3) . . . . ?
C2 C3 C4 C5 -68.6(4) . . . . ?
C2 C3 C4 C42 58.6(5) . . . . ?
C1 O16 C17 O18 -7.0(5) . . . . ?
C1 O16 C17 C45 173.6(3) . . . . ?
C1 C2 C3 O27 -35.4(4) . . . . ?
C1 C2 C3 C4 86.3(4) . . . . ?
C1 C15 C14 O35 -152.5(3) . . . . ?
C1 C15 C14 C13 83.5(4) . . . . ?
C15 C14 C13 C9 -155.8(3) . . . . ?
C15 C14 C13 C12 74.2(4) . . . . ?
C3 O27 C28 O29 4.1(6) . . . . ?
C3 O27 C28 C30 -175.1(3) . . . . ?
C3 C2 C1 O16 84.8(4) . . . . ?
C3 C2 C1 C15 -150.7(3) . . . . ?
C3 C4 C5 C6 131.1(4) . . . . ?
C36 O35 C14 C15 103.5(3) . . . . ?
C36 O35 C14 C13 -132.7(3) . . . . ?
C28 O27 C3 C2 -99.9(4) . . . . ?
C28 O27 C3 C4 134.6(3) . . . . ?
C45 C46 C47 C48 0.4(7) . . . . ?
C45 C50 C49 C48 -0.9(6) . . . . ?
C14 O35 C36 O37 -6.0(5) . . . . ?
C14 O35 C36 C38 172.7(3) . . . . ?
C46 C45 C50 C49 1.6(6) . . . . ?
C44 C15 C14 O35 24.1(5) . . . . ?
C44 C15 C14 C13 -99.9(4) . . . . ?
C20 O19 C2 C1 -153.7(3) . . . . ?
C20 O19 C2 C3 79.6(4) . . . . ?
C8 C9 C13 C14 89.9(4) . . . . ?
C8 C9 C13 C12 -134.2(3) . . . . ?
C8 C9 C10 C11 104.8(4) . . . . ?
C8 C7 C6 C5 77.5(5) . . . . ?
C24 O23 C9 C8 68.4(4) . . . . ?
C24 O23 C9 C13 -172.1(3) . . . . ?
C24 O23 C9 C10 -58.2(5) . . . . ?
C50 C45 C46 C47 -1.4(6) . . . . ?
C50 C49 C48 C47 -0.1(7) . . . . ?
C9 O23 C24 O25 -2.4(6) . . . . ?
C9 O23 C24 C26 177.5(3) . . . . ?
C9 C8 C7 C6 67.3(5) . . . . ?
C9 C8 C7 C41 -164.2(4) . . . . ?
C49 C48 C47 C46 0.3(7) . . . . ?
C12 O31 C32 O33 -0.8(6) . . . . ?
C12 O31 C32 C34 179.4(3) . . . . ?
C12 C11 C10 C9 36.3(4) . . . . ?
C7 C8 C9 O23 11.2(5) . . . . ?
C7 C8 C9 C13 -107.0(4) . . . . ?
C7 C8 C9 C10 138.5(4) . . . . ?
C7 C6 C5 C4 171.0(4) . . . . ?
C32 O31 C12 C13 -123.0(4) . . . . ?
C32 O31 C12 C11 126.4(4) . . . . ?
C13 C9 C10 C11 -13.1(4) . . . . ?
C13 C12 C11 C10 -44.9(4) . . . . ?
C13 C12 C11 C40 -170.1(4) . . . . ?
C43 C4 C5 C6 -112.7(5) . . . . ?
C11 C12 C13 C14 172.0(3) . . . . ?
C11 C12 C13 C9 37.1(4) . . . . ?
C10 C9 C13 C14 -150.6(3) . . . . ?
C10 C9 C13 C12 -14.7(4) . . . . ?
C42 C4 C5 C6 5.6(6) . . . . ?
C40 C11 C10 C9 161.9(4) . . . . ?
C41 C7 C6 C5 -49.7(6) . . . . ?
